data_7718387
loop_
_publ_author_name
'Gilbert, Ugo'
'Mu, Xiao'
'Lam, Yan Yu Sarah'
'De Leener, Ga&#xeb;l'
'Schoenauen, Martin'
'Bottin, Ma&#xeb;lle'
'Robeyns, Koen'
'Luhmer, Michel'
'Robiette, Rapha&#xeb;l'
'Singleton, Michael L.'

_publ_section_title
;
 Influence of imidazole functionalization on the properties of small
 molecule models of the LPMO active site.
;
_journal_issue 15
_journal_name_full 'Dalton transactions (Cambridge, England : 2003)'
_journal_page_first 6174
_journal_page_last 6187
_journal_paper_doi 10.1039/d4dt03424d
_journal_volume 54
_journal_year 2025
_chemical_formula_moiety 'C56 H54 Cl2 Cu2 N10, 2(F6 P)'
_chemical_formula_sum 'C56 H54 Cl2 Cu2 F12 N10 P2'
_chemical_formula_weight 1355.01
_space_group_crystal_system monoclinic
_space_group_IT_number 15
_space_group_name_Hall '-C 2yc'
_space_group_name_H-M_alt 'C 1 2/c 1'
_atom_sites_solution_hydrogens geom
_atom_sites_solution_primary dual
_audit_creation_method SHELXL-2019/3
_audit_update_record
;
2024-07-10 deposited with the CCDC.	2025-03-10 downloaded from the CCDC.
;
_cell_angle_alpha 90
_cell_angle_beta 99.704(3)
_cell_angle_gamma 90
_cell_formula_units_Z 4
_cell_length_a 33.2550(11)
_cell_length_b 7.3015(3)
_cell_length_c 23.7923(8)
_cell_measurement_reflns_used 7804
_cell_measurement_temperature 297(2)
_cell_measurement_theta_max 26.3020
_cell_measurement_theta_min 3.0000
_cell_volume 5694.4(4)
_computing_cell_refinement
;
CrysAlisPro, Agilent Technologies,
Version 1.171.37.35 (release 13-08-2014 CrysAlis171 .NET)
(compiled Aug 13 2014,18:06:01)
;
_computing_data_collection MAR
_computing_data_reduction
;
CrysAlisPro, Agilent Technologies,
Version 1.171.37.35 (release 13-08-2014 CrysAlis171 .NET)
(compiled Aug 13 2014,18:06:01)
;
_computing_molecular_graphics 'MERCURY (Macrae et al., 2008)'
_computing_publication_material
;
'MERCURY (Macrae et al., 2008), Platon (Spek, 2009)'
;
_computing_structure_refinement 'SHELXL-2018/3 (Sheldrick, 2018)'
_computing_structure_solution 'SHELXT (Sheldrick, 2015)'
_diffrn_ambient_temperature 297(2)
_diffrn_measured_fraction_theta_full 0.998
_diffrn_measured_fraction_theta_max 0.994
_diffrn_measurement_device_type 'MAR345 image plate'
_diffrn_measurement_method
;
'150 images, \D\F 1.2\% '
;
_diffrn_radiation_type MoK\a
_diffrn_radiation_wavelength 0.71073
_diffrn_reflns_av_R_equivalents 0.0411
_diffrn_reflns_av_unetI/netI 0.0361
_diffrn_reflns_Laue_measured_fraction_full 0.998
_diffrn_reflns_Laue_measured_fraction_max 0.994
_diffrn_reflns_limit_h_max 41
_diffrn_reflns_limit_h_min -41
_diffrn_reflns_limit_k_max 8
_diffrn_reflns_limit_k_min -9
_diffrn_reflns_limit_l_max 29
_diffrn_reflns_limit_l_min -28
_diffrn_reflns_number 19900
_diffrn_reflns_point_group_measured_fraction_full 0.998
_diffrn_reflns_point_group_measured_fraction_max 0.994
_diffrn_reflns_theta_full 25.242
_diffrn_reflns_theta_max 26.332
_diffrn_reflns_theta_min 3.018
_diffrn_source 'Incoatec microfocus source'
_exptl_absorpt_coefficient_mu 0.985
_exptl_absorpt_correction_T_max 1.00000
_exptl_absorpt_correction_T_min 0.90673
_exptl_absorpt_correction_type multi-scan
_exptl_absorpt_process_details
;
CrysAlisPro, Agilent Technologies,
Version 1.171.37.35 (release 13-08-2014 CrysAlis171 .NET)
(compiled Aug 13 2014,18:06:01)
Empirical absorption correction using spherical harmonics,
 implemented in SCALE3 ABSPACK scaling algorithm.
;
_exptl_crystal_colour 'pale blue'
_exptl_crystal_density_diffrn 1.581
_exptl_crystal_description plate
_exptl_crystal_F_000 2760
_exptl_crystal_recrystallization_method 'diffusion of diethyl ether in a methanol solution of the compound'
_exptl_crystal_size_max 0.50
_exptl_crystal_size_mid 0.12
_exptl_crystal_size_min 0.02
_refine_diff_density_max 0.497
_refine_diff_density_min -0.410
_refine_diff_density_rms 0.068
_refine_ls_extinction_method none
_refine_ls_goodness_of_fit_ref 1.039
_refine_ls_hydrogen_treatment constr
_refine_ls_matrix_type full
_refine_ls_number_parameters 404
_refine_ls_number_reflns 5755
_refine_ls_number_restraints 18
_refine_ls_restrained_S_all 1.037
_refine_ls_R_factor_all 0.0558
_refine_ls_R_factor_gt 0.0421
_refine_ls_shift/su_max 0.001
_refine_ls_shift/su_mean 0.000
_refine_ls_structure_factor_coef Fsqd
_refine_ls_weighting_details 'w=1/[\s^2^(Fo^2^)+(0.0529P)^2^+10.5038P] where P=(Fo^2^+2Fc^2^)/3'
_refine_ls_weighting_scheme calc
_refine_ls_wR_factor_gt 0.1061
_refine_ls_wR_factor_ref 0.1129
_reflns_Friedel_coverage 0.000
_reflns_number_gt 4672
_reflns_number_total 5755
_reflns_threshold_expression 'I > 2\s(I)'
_cod_data_source_file d4dt03424d2.cif
_cod_data_source_block ms_ugd_02-017
_cod_depositor_comments 'Adding full bibliography for 7718380--7718387.cif.'
_cod_original_cell_volume 5694.4(3)
_cod_original_sg_symbol_H-M 'C 2/c'
_cod_database_code 7718387
_shelx_shelxl_version_number 2019/3
_shelx_space_group_comment
;
The symmetry employed for this shelxl refinement is uniquely defined
by the following loop, which should always be used as a source of
symmetry information in preference to the above space-group names.
They are only intended as comments.
;

loop_
_space_group_symop_operation_xyz
'x, y, z'
'-x, y, -z+1/2'
'x+1/2, y+1/2, z'
'-x+1/2, y+1/2, -z+1/2'
'-x, -y, -z'
'x, -y, z-1/2'
'-x+1/2, -y+1/2, -z'
'x+1/2, -y+1/2, z-1/2'

loop_
_atom_site_label
_atom_site_type_symbol
_atom_site_fract_x
_atom_site_fract_y
_atom_site_fract_z
_atom_site_U_iso_or_equiv
_atom_site_adp_type
_atom_site_occupancy
_atom_site_site_symmetry_order
_atom_site_calc_flag
_atom_site_refinement_flags_posn
_atom_site_refinement_flags_adp
_atom_site_refinement_flags_occupancy
_atom_site_disorder_assembly
_atom_site_disorder_group
Cu1 Cu 0.46502(2) 0.55618(4) 0.54495(2) 0.03069(11) Uani 1 1 d . . . . .
Cl2 Cl 0.48622(2) 0.26768(9) 0.52005(3) 0.03881(17) Uani 1 1 d . . . . .
N3 N 0.50278(7) 0.5658(3) 0.61697(10) 0.0365(5) Uani 1 1 d . . . . .
C4 C 0.52017(10) 0.4263(5) 0.64654(14) 0.0506(8) Uani 1 1 d . . . . .
H4 H 0.519206 0.305641 0.633837 0.061 Uiso 1 1 calc R U . . .
N5 N 0.53937(9) 0.4826(4) 0.69733(12) 0.0615(8) Uani 1 1 d . . . . .
H5 H 0.552722 0.414084 0.723398 0.074 Uiso 1 1 calc R U . . .
C6 C 0.53431(10) 0.6654(5) 0.70093(14) 0.0528(8) Uani 1 1 d . . . . .
H6 H 0.544413 0.740274 0.731710 0.063 Uiso 1 1 calc R U . . .
C7 C 0.51161(9) 0.7184(4) 0.65089(13) 0.0409(7) Uani 1 1 d . . . . .
C8 C 0.49716(10) 0.9048(4) 0.63125(15) 0.0506(8) Uani 1 1 d . . . . .
H8A H 0.510902 0.941797 0.600209 0.061 Uiso 1 1 calc R U . A 1
H8B H 0.504711 0.990880 0.662293 0.061 Uiso 1 1 calc R U . A 1
C9 C 0.4520(6) 0.9148(15) 0.6115(7) 0.0417(9) Uani 0.809(10) 1 d D . P B 1
H9A H 0.438024 0.860510 0.640072 0.050 Uiso 0.809(10) 1 calc R U P B 1
H9B H 0.443674 1.041876 0.606763 0.050 Uiso 0.809(10) 1 calc R U P B 1
N10 N 0.44060(10) 0.8163(6) 0.55679(17) 0.0308(9) Uani 0.809(10) 1 d D . P B 1
H10 H 0.450622 0.894587 0.528667 0.037 Uiso 0.809(10) 1 calc R U P B 1
C11 C 0.39565(11) 0.8129(6) 0.5385(2) 0.0344(10) Uani 0.809(10) 1 d D . P B 1
H11A H 0.386139 0.931727 0.523594 0.041 Uiso 0.809(10) 1 calc R U P B 1
H11B H 0.382370 0.784825 0.570799 0.041 Uiso 0.809(10) 1 calc R U P B 1
C12 C 0.38553(13) 0.6700(7) 0.49352(19) 0.0256(11) Uani 0.809(10) 1 d D . P B 1
N13 N 0.41561(18) 0.5465(13) 0.4875(4) 0.0291(13) Uani 0.809(10) 1 d D . P B 1
C14 C 0.3995(2) 0.4258(13) 0.4490(4) 0.0300(14) Uani 0.809(10) 1 d D . P B 1
H14 H 0.413276 0.325756 0.437251 0.036 Uiso 0.809(10) 1 calc R U P B 1
N15 N 0.36047(18) 0.4675(14) 0.4290(4) 0.0267(12) Uani 0.809(10) 1 d D . P B 1
C16 C 0.35139(19) 0.625(2) 0.4564(8) 0.0343(13) Uani 0.809(10) 1 d D . P B 1
H16 H 0.326742 0.688474 0.450580 0.041 Uiso 0.809(10) 1 calc R U P B 1
C9B C 0.452(3) 0.914(6) 0.609(3) 0.0417(9) Uani 0.191(10) 1 d D . P B 2
H9C H 0.437855 0.921697 0.641388 0.050 Uiso 0.191(10) 1 calc R U P B 2
H9D H 0.446486 1.027065 0.587649 0.050 Uiso 0.191(10) 1 calc R U P B 2
N10B N 0.4325(5) 0.764(2) 0.5719(6) 0.0308(9) Uani 0.191(10) 1 d D . P B 2
H10B H 0.415086 0.702190 0.595496 0.037 Uiso 0.191(10) 1 calc R U P B 2
C11B C 0.4030(7) 0.836(2) 0.5230(7) 0.0344(10) Uani 0.191(10) 1 d D . P B 2
H11C H 0.415592 0.932097 0.503746 0.041 Uiso 0.191(10) 1 calc R U P B 2
H11D H 0.379244 0.886217 0.536149 0.041 Uiso 0.191(10) 1 calc R U P B 2
C12B C 0.3911(7) 0.679(3) 0.4835(9) 0.0256(11) Uani 0.191(10) 1 d D . P B 2
N13B N 0.4205(9) 0.547(6) 0.4826(19) 0.0291(13) Uani 0.191(10) 1 d D . P B 2
C14B C 0.4049(10) 0.426(6) 0.444(2) 0.0300(14) Uani 0.191(10) 1 d D . P B 2
H14B H 0.419176 0.326960 0.431969 0.036 Uiso 0.191(10) 1 calc R U P B 2
N15B N 0.3658(10) 0.465(6) 0.424(2) 0.0267(12) Uani 0.191(10) 1 d D . P B 2
C16B C 0.3557(9) 0.617(9) 0.453(4) 0.0343(13) Uani 0.191(10) 1 d D . P B 2
H16B H 0.329810 0.666755 0.451662 0.041 Uiso 0.191(10) 1 calc R U P B 2
C17 C 0.33026(7) 0.3479(4) 0.39157(11) 0.0298(6) Uani 1 1 d . . . . .
C18 C 0.35315(8) 0.2182(4) 0.35632(12) 0.0337(6) Uani 1 1 d . . . . .
C19 C 0.35299(9) 0.2380(5) 0.29841(13) 0.0427(7) Uani 1 1 d . . . . .
H19 H 0.339033 0.335163 0.278701 0.051 Uiso 1 1 calc R U . . .
C20 C 0.37355(10) 0.1137(6) 0.26985(15) 0.0581(9) Uani 1 1 d . . . . .
H20 H 0.372804 0.126875 0.230807 0.070 Uiso 1 1 calc R U . . .
C21 C 0.39499(11) -0.0285(5) 0.29796(18) 0.0608(10) Uani 1 1 d . . . . .
H21 H 0.409263 -0.109270 0.278370 0.073 Uiso 1 1 calc R U . . .
C22 C 0.39525(10) -0.0510(4) 0.35519(17) 0.0525(9) Uani 1 1 d . . . . .
H22 H 0.409710 -0.147321 0.374650 0.063 Uiso 1 1 calc R U . . .
C23 C 0.37401(9) 0.0696(4) 0.38383(14) 0.0416(7) Uani 1 1 d . . . . .
H23 H 0.373628 0.051202 0.422416 0.050 Uiso 1 1 calc R U . . .
C24 C 0.30104(8) 0.4827(4) 0.35491(11) 0.0323(6) Uani 1 1 d . . . . .
C25 C 0.25942(9) 0.4822(4) 0.35397(12) 0.0395(7) Uani 1 1 d . . . . .
H25 H 0.247833 0.395615 0.375033 0.047 Uiso 1 1 calc R U . . .
C26 C 0.23474(10) 0.6110(5) 0.32159(15) 0.0540(9) Uani 1 1 d . . . . .
H26 H 0.206747 0.610388 0.321391 0.065 Uiso 1 1 calc R U . . .
C27 C 0.25135(11) 0.7386(5) 0.29003(15) 0.0565(9) Uani 1 1 d . . . . .
H27 H 0.234664 0.823245 0.268101 0.068 Uiso 1 1 calc R U . . .
C28 C 0.29271(11) 0.7409(5) 0.29089(15) 0.0551(9) Uani 1 1 d . . . . .
H28 H 0.304146 0.827329 0.269571 0.066 Uiso 1 1 calc R U . . .
C29 C 0.31726(9) 0.6149(4) 0.32345(13) 0.0429(7) Uani 1 1 d . . . . .
H29 H 0.345308 0.618742 0.324310 0.052 Uiso 1 1 calc R U . . .
C30 C 0.30887(8) 0.2286(4) 0.43074(12) 0.0324(6) Uani 1 1 d . . . . .
C31 C 0.28109(9) 0.0974(4) 0.40582(14) 0.0427(7) Uani 1 1 d . . . . .
H31 H 0.275338 0.086840 0.366330 0.051 Uiso 1 1 calc R U . . .
C32 C 0.26206(10) -0.0168(4) 0.43916(16) 0.0514(8) Uani 1 1 d . . . . .
H32 H 0.242908 -0.101230 0.421972 0.062 Uiso 1 1 calc R U . . .
C33 C 0.27110(11) -0.0073(5) 0.49762(16) 0.0522(8) Uani 1 1 d . . . . .
H33 H 0.258424 -0.085964 0.519932 0.063 Uiso 1 1 calc R U . . .
C34 C 0.29904(10) 0.1195(5) 0.52289(14) 0.0476(8) Uani 1 1 d . . . . .
H34 H 0.305399 0.126295 0.562427 0.057 Uiso 1 1 calc R U . . .
C35 C 0.31770(9) 0.2370(4) 0.48952(12) 0.0381(6) Uani 1 1 d . . . . .
H35 H 0.336433 0.322788 0.506931 0.046 Uiso 1 1 calc R U . . .
P41 P 0.38709(3) 0.38271(14) 0.65958(4) 0.0550(2) Uani 1 1 d . . . . .
F42 F 0.40374(11) 0.3665(5) 0.60179(10) 0.1126(10) Uani 1 1 d . . . . .
F43 F 0.37466(10) 0.4004(4) 0.72031(11) 0.1027(9) Uani 1 1 d . . . . .
F44 F 0.34898(11) 0.4778(6) 0.62792(17) 0.1387(14) Uani 1 1 d . . . . .
F45 F 0.36751(11) 0.1900(4) 0.65010(14) 0.1189(11) Uani 1 1 d . . . . .
F46 F 0.42818(8) 0.2835(4) 0.69154(11) 0.0907(8) Uani 1 1 d . . . . .
F47 F 0.40998(12) 0.5717(4) 0.67112(14) 0.1232(12) Uani 1 1 d . . . . .

loop_
_atom_site_aniso_label
_atom_site_aniso_U_11
_atom_site_aniso_U_22
_atom_site_aniso_U_33
_atom_site_aniso_U_23
_atom_site_aniso_U_13
_atom_site_aniso_U_12
Cu1 0.02933(18) 0.03058(19) 0.02991(18) -0.00203(14) -0.00152(12) 0.00445(13)
Cl2 0.0423(4) 0.0315(4) 0.0433(4) 0.0016(3) 0.0092(3) 0.0073(3)
N3 0.0370(12) 0.0359(13) 0.0332(12) 0.0039(11) -0.0038(10) 0.0014(10)
C4 0.058(2) 0.0383(17) 0.0491(19) 0.0041(15) -0.0108(15) 0.0064(15)
N5 0.069(2) 0.0530(18) 0.0504(17) 0.0125(15) -0.0238(15) 0.0075(15)
C6 0.0526(19) 0.055(2) 0.0441(18) -0.0024(16) -0.0111(15) -0.0034(16)
C7 0.0414(16) 0.0391(16) 0.0385(16) 0.0003(13) -0.0043(13) -0.0050(13)
C8 0.056(2) 0.0375(17) 0.0526(19) -0.0016(15) -0.0077(15) -0.0081(14)
C9 0.0493(17) 0.0331(16) 0.039(2) -0.0088(13) -0.0034(17) 0.0035(13)
N10 0.0340(16) 0.030(2) 0.0274(18) 0.0006(15) 0.0020(12) 0.0011(13)
C11 0.032(2) 0.0350(19) 0.035(2) -0.0024(18) 0.0018(15) 0.0081(15)
C12 0.0264(18) 0.0276(15) 0.023(2) 0.0017(16) 0.0062(14) 0.0042(13)
N13 0.026(2) 0.0323(12) 0.028(2) -0.0045(13) 0.0023(19) 0.0021(15)
C14 0.024(3) 0.0353(15) 0.031(3) -0.0038(15) 0.007(2) 0.0024(18)
N15 0.023(2) 0.0301(12) 0.026(2) -0.0012(14) 0.0029(19) 0.0001(17)
C16 0.028(2) 0.034(2) 0.038(3) -0.0051(13) 0.001(3) 0.0085(19)
C9B 0.0493(17) 0.0331(16) 0.039(2) -0.0088(13) -0.0034(17) 0.0035(13)
N10B 0.0340(16) 0.030(2) 0.0274(18) 0.0006(15) 0.0020(12) 0.0011(13)
C11B 0.032(2) 0.0350(19) 0.035(2) -0.0024(18) 0.0018(15) 0.0081(15)
C12B 0.0264(18) 0.0276(15) 0.023(2) 0.0017(16) 0.0062(14) 0.0042(13)
N13B 0.026(2) 0.0323(12) 0.028(2) -0.0045(13) 0.0023(19) 0.0021(15)
C14B 0.024(3) 0.0353(15) 0.031(3) -0.0038(15) 0.007(2) 0.0024(18)
N15B 0.023(2) 0.0301(12) 0.026(2) -0.0012(14) 0.0029(19) 0.0001(17)
C16B 0.028(2) 0.034(2) 0.038(3) -0.0051(13) 0.001(3) 0.0085(19)
C17 0.0295(13) 0.0318(14) 0.0265(13) -0.0030(11) 0.0005(10) -0.0027(11)
C18 0.0298(13) 0.0363(15) 0.0346(14) -0.0048(12) 0.0045(11) -0.0048(11)
C19 0.0346(15) 0.0542(19) 0.0392(16) -0.0062(14) 0.0057(12) -0.0051(13)
C20 0.0495(19) 0.082(3) 0.0448(19) -0.0230(19) 0.0142(15) -0.0121(19)
C21 0.0492(19) 0.059(2) 0.078(3) -0.032(2) 0.0234(19) -0.0067(17)
C22 0.0451(17) 0.0373(17) 0.077(2) -0.0130(17) 0.0167(17) 0.0006(14)
C23 0.0445(16) 0.0343(15) 0.0469(17) -0.0025(14) 0.0104(13) -0.0013(13)
C24 0.0338(14) 0.0347(14) 0.0259(13) -0.0029(11) -0.0019(10) -0.0004(11)
C25 0.0353(14) 0.0481(17) 0.0336(15) -0.0001(13) 0.0013(12) 0.0005(13)
C26 0.0337(16) 0.070(2) 0.053(2) -0.0027(18) -0.0059(14) 0.0102(15)
C27 0.059(2) 0.051(2) 0.051(2) 0.0100(17) -0.0140(16) 0.0075(16)
C28 0.060(2) 0.048(2) 0.051(2) 0.0145(16) -0.0101(16) -0.0069(16)
C29 0.0369(15) 0.0451(17) 0.0428(17) 0.0044(14) -0.0050(13) -0.0058(13)
C30 0.0310(13) 0.0310(14) 0.0354(14) 0.0015(12) 0.0060(11) 0.0022(11)
C31 0.0468(17) 0.0402(17) 0.0416(16) -0.0040(14) 0.0086(13) -0.0056(13)
C32 0.0522(19) 0.0380(17) 0.066(2) -0.0039(16) 0.0146(16) -0.0127(14)
C33 0.060(2) 0.0438(18) 0.059(2) 0.0106(16) 0.0267(17) -0.0024(15)
C34 0.0499(18) 0.055(2) 0.0399(17) 0.0098(15) 0.0129(14) 0.0032(15)
C35 0.0373(15) 0.0405(16) 0.0361(15) 0.0007(13) 0.0047(12) 0.0007(12)
P41 0.0719(6) 0.0583(6) 0.0339(4) 0.0021(4) 0.0062(4) -0.0088(5)
F42 0.163(3) 0.136(3) 0.0453(14) 0.0083(16) 0.0370(16) 0.004(2)
F43 0.139(2) 0.109(2) 0.0734(17) 0.0050(16) 0.0573(17) 0.0180(19)
F44 0.107(2) 0.164(3) 0.136(3) 0.030(3) -0.007(2) 0.053(2)
F45 0.144(3) 0.092(2) 0.110(2) -0.0016(18) -0.008(2) -0.055(2)
F46 0.0913(18) 0.110(2) 0.0658(15) 0.0010(14) -0.0024(13) 0.0171(16)
F47 0.190(3) 0.0766(19) 0.102(2) 0.0001(17) 0.021(2) -0.051(2)

loop_
_atom_type_symbol
_atom_type_description
_atom_type_scat_dispersion_real
_atom_type_scat_dispersion_imag
_atom_type_scat_source
C C 0.0033 0.0016 'International Tables Vol C Tables 4.2.6.8 and 6.1.1.4'
H H 0.0000 0.0000 'International Tables Vol C Tables 4.2.6.8 and 6.1.1.4'
N N 0.0061 0.0033 'International Tables Vol C Tables 4.2.6.8 and 6.1.1.4'
O O 0.0106 0.0060 'International Tables Vol C Tables 4.2.6.8 and 6.1.1.4'
F F 0.0171 0.0103 'International Tables Vol C Tables 4.2.6.8 and 6.1.1.4'
P P 0.1023 0.0942 'International Tables Vol C Tables 4.2.6.8 and 6.1.1.4'
Cl Cl 0.1484 0.1585 'International Tables Vol C Tables 4.2.6.8 and 6.1.1.4'
Cu Cu 0.3201 1.2651 'International Tables Vol C Tables 4.2.6.8 and 6.1.1.4'

loop_
_geom_angle_atom_site_label_1
_geom_angle_atom_site_label_2
_geom_angle_atom_site_label_3
_geom_angle
_geom_angle_site_symmetry_1
_geom_angle_site_symmetry_3
_geom_angle_publ_flag
N13B Cu1 N3 169.7(15) . . ?
N3 Cu1 N13 163.5(3) . . ?
N13B Cu1 N10B 83.5(6) . . ?
N3 Cu1 N10B 89.7(4) . . ?
N3 Cu1 N10 93.20(11) . . ?
N13 Cu1 N10 80.12(19) . . ?
N13B Cu1 Cl2 89.9(7) . . ?
N3 Cu1 Cl2 94.50(7) . . ?
N13 Cu1 Cl2 92.53(17) . . ?
N10B Cu1 Cl2 163.1(6) . . ?
N10 Cu1 Cl2 172.29(9) . . ?
N13B Cu1 Cl2 91.9(18) . 5_666 ?
N3 Cu1 Cl2 97.15(7) . 5_666 ?
N13 Cu1 Cl2 97.4(4) . 5_666 ?
N10B Cu1 Cl2 103.1(6) . 5_666 ?
N10 Cu1 Cl2 86.01(14) . 5_666 ?
Cl2 Cu1 Cl2 92.73(2) . 5_666 ?
Cu1 Cl2 Cu1 87.27(2) . 5_666 ?
C4 N3 C7 106.4(2) . . ?
C4 N3 Cu1 127.1(2) . . ?
C7 N3 Cu1 125.92(19) . . ?
N3 C4 N5 110.2(3) . . ?
N3 C4 H4 124.9 . . ?
N5 C4 H4 124.9 . . ?
C4 N5 C6 108.5(3) . . ?
C4 N5 H5 125.8 . . ?
C6 N5 H5 125.8 . . ?
N5 C6 C7 106.5(3) . . ?
N5 C6 H6 126.8 . . ?
C7 C6 H6 126.8 . . ?
C6 C7 N3 108.5(3) . . ?
C6 C7 C8 129.6(3) . . ?
N3 C7 C8 121.9(3) . . ?
C7 C8 C9 113.3(6) . . ?
C7 C8 C9B 113(2) . . ?
C7 C8 H8A 108.9 . . ?
C9 C8 H8A 108.9 . . ?
C7 C8 H8B 108.9 . . ?
C9 C8 H8B 108.9 . . ?
H8A C8 H8B 107.7 . . ?
N10 C9 C8 110.3(14) . . ?
N10 C9 H9A 109.6 . . ?
C8 C9 H9A 109.6 . . ?
N10 C9 H9B 109.6 . . ?
C8 C9 H9B 109.6 . . ?
H9A C9 H9B 108.1 . . ?
C9 N10 C11 111.2(9) . . ?
C9 N10 Cu1 120.6(5) . . ?
C11 N10 Cu1 109.8(3) . . ?
C9 N10 H10 104.6 . . ?
C11 N10 H10 104.6 . . ?
Cu1 N10 H10 104.6 . . ?
N10 C11 C12 108.4(3) . . ?
N10 C11 H11A 110.0 . . ?
C12 C11 H11A 110.0 . . ?
N10 C11 H11B 110.0 . . ?
C12 C11 H11B 110.0 . . ?
H11A C11 H11B 108.4 . . ?
C16 C12 N13 108.6(3) . . ?
C16 C12 C11 134.3(3) . . ?
N13 C12 C11 117.0(3) . . ?
C14 N13 C12 107.1(3) . . ?
C14 N13 Cu1 134.9(5) . . ?
C12 N13 Cu1 116.4(3) . . ?
N13 C14 N15 110.5(3) . . ?
N13 C14 H14 124.7 . . ?
N15 C14 H14 124.7 . . ?
C14 N15 C16 107.3(3) . . ?
C14 N15 C17 126.0(5) . . ?
C16 N15 C17 125.9(5) . . ?
C12 C16 N15 106.4(3) . . ?
C12 C16 H16 126.8 . . ?
N15 C16 H16 126.8 . . ?
N10B C9B C8 119(4) . . ?
N10B C9B H9C 107.6 . . ?
C8 C9B H9C 107.6 . . ?
N10B C9B H9D 107.6 . . ?
C8 C9B H9D 107.6 . . ?
H9C C9B H9D 107.0 . . ?
C9B N10B C11B 111.3(16) . . ?
C9B N10B Cu1 123(3) . . ?
C11B N10B Cu1 109.6(10) . . ?
C9B N10B H10B 103.7 . . ?
C11B N10B H10B 103.7 . . ?
Cu1 N10B H10B 103.7 . . ?
N10B C11B C12B 106.8(10) . . ?
N10B C11B H11C 110.4 . . ?
C12B C11B H11C 110.4 . . ?
N10B C11B H11D 110.4 . . ?
C12B C11B H11D 110.4 . . ?
H11C C11B H11D 108.6 . . ?
C16B C12B N13B 108.3(10) . . ?
C16B C12B C11B 135.2(12) . . ?
N13B C12B C11B 115.8(10) . . ?
C14B N13B C12B 106.6(9) . . ?
C14B N13B Cu1 137(2) . . ?
C12B N13B Cu1 114.9(10) . . ?
N13B C14B N15B 110.4(9) . . ?
N13B C14B H14B 124.8 . . ?
N15B C14B H14B 124.8 . . ?
C14B N15B C16B 107.3(9) . . ?
C14B N15B C17 132(3) . . ?
C16B N15B C17 117(2) . . ?
C12B C16B N15B 105.9(11) . . ?
C12B C16B H16B 127.0 . . ?
N15B C16B H16B 127.0 . . ?
N15 C17 C30 107.5(5) . . ?
N15 C17 C24 105.0(5) . . ?
C30 C17 C24 113.1(2) . . ?
N15 C17 C18 109.6(3) . . ?
C30 C17 C18 107.6(2) . . ?
C24 C17 C18 113.8(2) . . ?
C30 C17 N15B 114(2) . . ?
C24 C17 N15B 106(2) . . ?
C18 C17 N15B 101.5(12) . . ?
C19 C18 C23 117.9(3) . . ?
C19 C18 C17 123.8(3) . . ?
C23 C18 C17 118.3(2) . . ?
C20 C19 C18 120.1(3) . . ?
C20 C19 H19 120.0 . . ?
C18 C19 H19 120.0 . . ?
C21 C20 C19 121.2(3) . . ?
C21 C20 H20 119.4 . . ?
C19 C20 H20 119.4 . . ?
C20 C21 C22 119.5(3) . . ?
C20 C21 H21 120.3 . . ?
C22 C21 H21 120.3 . . ?
C21 C22 C23 119.8(3) . . ?
C21 C22 H22 120.1 . . ?
C23 C22 H22 120.1 . . ?
C22 C23 C18 121.5(3) . . ?
C22 C23 H23 119.3 . . ?
C18 C23 H23 119.3 . . ?
C25 C24 C29 118.2(3) . . ?
C25 C24 C17 122.8(3) . . ?
C29 C24 C17 118.9(2) . . ?
C24 C25 C26 120.2(3) . . ?
C24 C25 H25 119.9 . . ?
C26 C25 H25 119.9 . . ?
C27 C26 C25 120.5(3) . . ?
C27 C26 H26 119.7 . . ?
C25 C26 H26 119.7 . . ?
C26 C27 C28 119.8(3) . . ?
C26 C27 H27 120.1 . . ?
C28 C27 H27 120.1 . . ?
C27 C28 C29 119.8(3) . . ?
C27 C28 H28 120.1 . . ?
C29 C28 H28 120.1 . . ?
C28 C29 C24 121.4(3) . . ?
C28 C29 H29 119.3 . . ?
C24 C29 H29 119.3 . . ?
C35 C30 C31 118.3(3) . . ?
C35 C30 C17 123.2(2) . . ?
C31 C30 C17 118.3(2) . . ?
C32 C31 C30 120.5(3) . . ?
C32 C31 H31 119.7 . . ?
C30 C31 H31 119.7 . . ?
C33 C32 C31 120.6(3) . . ?
C33 C32 H32 119.7 . . ?
C31 C32 H32 119.7 . . ?
C32 C33 C34 119.5(3) . . ?
C32 C33 H33 120.2 . . ?
C34 C33 H33 120.2 . . ?
C33 C34 C35 120.1(3) . . ?
C33 C34 H34 120.0 . . ?
C35 C34 H34 120.0 . . ?
C30 C35 C34 120.9(3) . . ?
C30 C35 H35 119.5 . . ?
C34 C35 H35 119.5 . . ?
F44 P41 F45 92.7(2) . . ?
F44 P41 F42 89.3(2) . . ?
F45 P41 F42 90.33(19) . . ?
F44 P41 F43 95.2(2) . . ?
F45 P41 F43 92.25(19) . . ?
F42 P41 F43 174.66(19) . . ?
F44 P41 F47 91.4(2) . . ?
F45 P41 F47 175.9(2) . . ?
F42 P41 F47 89.26(19) . . ?
F43 P41 F47 87.83(18) . . ?
F44 P41 F46 178.3(2) . . ?
F45 P41 F46 87.87(18) . . ?
F42 P41 F46 89.04(17) . . ?
F43 P41 F46 86.39(16) . . ?
F47 P41 F46 88.00(19) . . ?

loop_
_geom_bond_atom_site_label_1
_geom_bond_atom_site_label_2
_geom_bond_distance
_geom_bond_site_symmetry_2
_geom_bond_publ_flag
Cu1 N13B 1.91(3) . ?
Cu1 N3 1.947(2) . ?
Cu1 N13 1.954(6) . ?
Cu1 N10B 2.027(15) . ?
Cu1 N10 2.103(3) . ?
Cu1 Cl2 2.3294(7) . ?
Cu1 Cl2 2.7423(8) 5_666 ?
N3 C4 1.315(4) . ?
N3 C7 1.378(4) . ?
C4 N5 1.333(4) . ?
C4 H4 0.9300 . ?
N5 C6 1.350(4) . ?
N5 H5 0.8600 . ?
C6 C7 1.354(4) . ?
C6 H6 0.9300 . ?
C7 C8 1.492(4) . ?
C8 C9 1.497(18) . ?
C8 C9B 1.52(7) . ?
C8 H8A 0.9700 . ?
C8 H8B 0.9700 . ?
C9 N10 1.480(10) . ?
C9 H9A 0.9700 . ?
C9 H9B 0.9700 . ?
N10 C11 1.485(4) . ?
N10 H10 0.9800 . ?
C11 C12 1.493(4) . ?
C11 H11A 0.9700 . ?
C11 H11B 0.9700 . ?
C12 C16 1.355(5) . ?
C12 N13 1.372(4) . ?
N13 C14 1.318(4) . ?
C14 N15 1.339(4) . ?
C14 H14 0.9300 . ?
N15 C16 1.383(4) . ?
N15 C17 1.505(5) . ?
C16 H16 0.9300 . ?
C9B N10B 1.480(13) . ?
C9B H9C 0.9700 . ?
C9B H9D 0.9700 . ?
N10B C11B 1.485(9) . ?
N10B H10B 0.9800 . ?
C11B C12B 1.495(9) . ?
C11B H11C 0.9700 . ?
C11B H11D 0.9700 . ?
C12B C16B 1.354(10) . ?
C12B N13B 1.375(9) . ?
N13B C14B 1.320(9) . ?
C14B N15B 1.338(9) . ?
C14B H14B 0.9300 . ?
N15B C16B 1.382(9) . ?
N15B C17 1.55(2) . ?
C16B H16B 0.9300 . ?
C17 C30 1.535(4) . ?
C17 C24 1.545(4) . ?
C17 C18 1.547(4) . ?
C18 C19 1.384(4) . ?
C18 C23 1.391(4) . ?
C19 C20 1.382(5) . ?
C19 H19 0.9300 . ?
C20 C21 1.369(6) . ?
C20 H20 0.9300 . ?
C21 C22 1.370(6) . ?
C21 H21 0.9300 . ?
C22 C23 1.379(4) . ?
C22 H22 0.9300 . ?
C23 H23 0.9300 . ?
C24 C25 1.380(4) . ?
C24 C29 1.386(4) . ?
C25 C26 1.392(4) . ?
C25 H25 0.9300 . ?
C26 C27 1.370(5) . ?
C26 H26 0.9300 . ?
C27 C28 1.372(5) . ?
C27 H27 0.9300 . ?
C28 C29 1.378(4) . ?
C28 H28 0.9300 . ?
C29 H29 0.9300 . ?
C30 C35 1.381(4) . ?
C30 C31 1.392(4) . ?
C31 C32 1.376(4) . ?
C31 H31 0.9300 . ?
C32 C33 1.374(5) . ?
C32 H32 0.9300 . ?
C33 C34 1.376(5) . ?
C33 H33 0.9300 . ?
C34 C35 1.385(4) . ?
C34 H34 0.9300 . ?
C35 H35 0.9300 . ?
P41 F44 1.528(3) . ?
P41 F45 1.551(3) . ?
P41 F42 1.571(3) . ?
P41 F43 1.574(2) . ?
P41 F47 1.578(3) . ?
P41 F46 1.619(3) . ?

loop_
_geom_torsion_atom_site_label_1
_geom_torsion_atom_site_label_2
_geom_torsion_atom_site_label_3
_geom_torsion_atom_site_label_4
_geom_torsion
_geom_torsion_site_symmetry_1
_geom_torsion_site_symmetry_2
_geom_torsion_site_symmetry_3
_geom_torsion_site_symmetry_4
_geom_torsion_publ_flag
C7 N3 C4 N5 0.2(4) . . . . ?
Cu1 N3 C4 N5 -171.0(2) . . . . ?
N3 C4 N5 C6 0.0(4) . . . . ?
C4 N5 C6 C7 -0.2(4) . . . . ?
N5 C6 C7 N3 0.3(4) . . . . ?
N5 C6 C7 C8 -179.4(3) . . . . ?
C4 N3 C7 C6 -0.3(4) . . . . ?
Cu1 N3 C7 C6 171.1(2) . . . . ?
C4 N3 C7 C8 179.4(3) . . . . ?
Cu1 N3 C7 C8 -9.2(4) . . . . ?
C6 C7 C8 C9 -126.2(9) . . . . ?
N3 C7 C8 C9 54.2(10) . . . . ?
C6 C7 C8 C9B -129(4) . . . . ?
N3 C7 C8 C9B 52(4) . . . . ?
C7 C8 C9 N10 -70.8(15) . . . . ?
C8 C9 N10 C11 175.9(9) . . . . ?
C8 C9 N10 Cu1 45.3(18) . . . . ?
C9 N10 C11 C12 -163.9(8) . . . . ?
Cu1 N10 C11 C12 -27.9(5) . . . . ?
N10 C11 C12 C16 -168.5(15) . . . . ?
N10 C11 C12 N13 14.7(8) . . . . ?
C16 C12 N13 C14 -2.2(14) . . . . ?
C11 C12 N13 C14 175.4(8) . . . . ?
C16 C12 N13 Cu1 -170.0(12) . . . . ?
C11 C12 N13 Cu1 7.5(10) . . . . ?
C12 N13 C14 N15 1.1(14) . . . . ?
Cu1 N13 C14 N15 165.6(10) . . . . ?
N13 C14 N15 C16 0.4(17) . . . . ?
N13 C14 N15 C17 -170.1(10) . . . . ?
N13 C12 C16 N15 2.4(18) . . . . ?
C11 C12 C16 N15 -174.5(7) . . . . ?
C14 N15 C16 C12 -1.8(19) . . . . ?
C17 N15 C16 C12 168.8(11) . . . . ?
C7 C8 C9B N10B -42(8) . . . . ?
C8 C9B N10B C11B -138(5) . . . . ?
C8 C9B N10B Cu1 -5(9) . . . . ?
C9B N10B C11B C12B 170(5) . . . . ?
Cu1 N10B C11B C12B 31(2) . . . . ?
N10B C11B C12B C16B 137(7) . . . . ?
N10B C11B C12B N13B -31(4) . . . . ?
C16B C12B N13B C14B 11(7) . . . . ?
C11B C12B N13B C14B -177(4) . . . . ?
C16B C12B N13B Cu1 -156(6) . . . . ?
C11B C12B N13B Cu1 15(5) . . . . ?
C12B N13B C14B N15B -6(7) . . . . ?
Cu1 N13B C14B N15B 157(5) . . . . ?
N13B C14B N15B C16B -2(8) . . . . ?
N13B C14B N15B C17 -161(5) . . . . ?
N13B C12B C16B N15B -12(8) . . . . ?
C11B C12B C16B N15B 179(4) . . . . ?
C14B N15B C16B C12B 9(9) . . . . ?
C17 N15B C16B C12B 171(5) . . . . ?
C14 N15 C17 C30 90.0(11) . . . . ?
C16 N15 C17 C30 -78.8(16) . . . . ?
C14 N15 C17 C24 -149.3(10) . . . . ?
C16 N15 C17 C24 41.9(16) . . . . ?
C14 N15 C17 C18 -26.7(12) . . . . ?
C16 N15 C17 C18 164.5(14) . . . . ?
C14B N15B C17 C30 83(6) . . . . ?
C16B N15B C17 C30 -75(6) . . . . ?
C14B N15B C17 C24 -152(6) . . . . ?
C16B N15B C17 C24 50(6) . . . . ?
C14B N15B C17 C18 -33(6) . . . . ?
C16B N15B C17 C18 170(6) . . . . ?
N15 C17 C18 C19 -107.3(6) . . . . ?
C30 C17 C18 C19 136.1(3) . . . . ?
C24 C17 C18 C19 9.9(4) . . . . ?
N15B C17 C18 C19 -104(2) . . . . ?
N15 C17 C18 C23 74.9(6) . . . . ?
C30 C17 C18 C23 -41.7(3) . . . . ?
C24 C17 C18 C23 -167.9(2) . . . . ?
N15B C17 C18 C23 78(2) . . . . ?
C23 C18 C19 C20 -0.8(4) . . . . ?
C17 C18 C19 C20 -178.6(3) . . . . ?
C18 C19 C20 C21 -1.3(5) . . . . ?
C19 C20 C21 C22 1.7(5) . . . . ?
C20 C21 C22 C23 -0.1(5) . . . . ?
C21 C22 C23 C18 -2.0(5) . . . . ?
C19 C18 C23 C22 2.4(4) . . . . ?
C17 C18 C23 C22 -179.6(3) . . . . ?
N15 C17 C24 C25 -122.7(4) . . . . ?
C30 C17 C24 C25 -5.7(4) . . . . ?
C18 C17 C24 C25 117.4(3) . . . . ?
N15B C17 C24 C25 -131.6(17) . . . . ?
N15 C17 C24 C29 54.5(5) . . . . ?
C30 C17 C24 C29 171.4(3) . . . . ?
C18 C17 C24 C29 -65.4(3) . . . . ?
N15B C17 C24 C29 45.6(17) . . . . ?
C29 C24 C25 C26 0.6(4) . . . . ?
C17 C24 C25 C26 177.8(3) . . . . ?
C24 C25 C26 C27 0.5(5) . . . . ?
C25 C26 C27 C28 -0.8(5) . . . . ?
C26 C27 C28 C29 0.1(6) . . . . ?
C27 C28 C29 C24 1.1(5) . . . . ?
C25 C24 C29 C28 -1.4(5) . . . . ?
C17 C24 C29 C28 -178.7(3) . . . . ?
N15 C17 C30 C35 -0.3(5) . . . . ?
C24 C17 C30 C35 -115.8(3) . . . . ?
C18 C17 C30 C35 117.7(3) . . . . ?
N15B C17 C30 C35 6.0(16) . . . . ?
N15 C17 C30 C31 -176.1(4) . . . . ?
C24 C17 C30 C31 68.5(3) . . . . ?
C18 C17 C30 C31 -58.1(3) . . . . ?
N15B C17 C30 C31 -169.8(15) . . . . ?
C35 C30 C31 C32 2.0(4) . . . . ?
C17 C30 C31 C32 178.0(3) . . . . ?
C30 C31 C32 C33 -2.1(5) . . . . ?
C31 C32 C33 C34 0.9(5) . . . . ?
C32 C33 C34 C35 0.3(5) . . . . ?
C31 C30 C35 C34 -0.8(4) . . . . ?
C17 C30 C35 C34 -176.6(3) . . . . ?
C33 C34 C35 C30 -0.4(5) . . . . ?
